data_7047451
loop_
_publ_author_name
'Zouzou, Amina'
'Beghidja, Adel'
'Long, J\'er\^ome'
'Beghidja, Chahrazed'
'G\'andara, Felipe'
'Guari, Yannick'
'Larionova, Joulia'

_publ_section_title
;
 Synthesis, structure and magnetic investigations of dinuclear lanthanide
 complexes based on 2-ethoxycinnamate.
;
_journal_issue 38
_journal_name_full 'Dalton transactions (Cambridge, England : 2003)'
_journal_page_first 13647
_journal_page_last 13656
_journal_paper_doi 10.1039/c8dt03020k
_journal_volume 47
_journal_year 2018
_chemical_formula_moiety 'C35.68 H41.68 Dy N0.68 O11 S0.32'
_chemical_formula_sum 'C35.68 H41.68 Dy N0.68 O11 S0.32'
_chemical_formula_weight 828.81
_space_group_crystal_system triclinic
_space_group_IT_number 2
_space_group_name_Hall '-P 1'
_space_group_name_H-M_alt 'P -1'
_symmetry_space_group_name_Hall '-P 1'
_symmetry_space_group_name_H-M 'P -1'
_atom_sites_solution_hydrogens mixed
_audit_creation_date 2018-06-16
_audit_creation_method
;
Olex2 1.2
(compiled May 18 2018 14:05:52 for OlexSys, GUI svn.r5506)
;
_audit_update_record
;
2018-06-21 deposited with the CCDC.
2018-09-05 downloaded from the CCDC.
;
_cell_angle_alpha 110.3720(10)
_cell_angle_beta 103.423(2)
_cell_angle_gamma 95.963(2)
_cell_formula_units_Z 2
_cell_length_a 8.3946(2)
_cell_length_b 14.6797(4)
_cell_length_c 16.3326(5)
_cell_measurement_reflns_used 9870
_cell_measurement_temperature 296.15
_cell_measurement_theta_max 65.74
_cell_measurement_theta_min 3.01
_cell_volume 1797.20(9)
_computing_cell_refinement 'SAINT v8.37A (Bruker, 2015)'
_computing_data_reduction 'SAINT v8.37A (Bruker, 2015)'
_computing_molecular_graphics 'Olex2 (Dolomanov et al., 2009)'
_computing_publication_material 'Olex2 (Dolomanov et al., 2009)'
_computing_structure_refinement 'ShelXL (Sheldrick, 2015)'
_computing_structure_solution 'SHELXT 2014/5 (Sheldrick, 2014)'
_diffrn_ambient_temperature 296.15
_diffrn_measured_fraction_theta_full 0.965
_diffrn_measured_fraction_theta_max 0.965
_diffrn_measurement_device_type 'Bruker APEX-II CCD'
_diffrn_measurement_method '\f and \w scans'
_diffrn_radiation_type CuK\a
_diffrn_radiation_wavelength 1.54178
_diffrn_reflns_av_R_equivalents 0.0479
_diffrn_reflns_av_unetI/netI 0.0483
_diffrn_reflns_Laue_measured_fraction_full 0.965
_diffrn_reflns_Laue_measured_fraction_max 0.965
_diffrn_reflns_limit_h_max 9
_diffrn_reflns_limit_h_min -9
_diffrn_reflns_limit_k_max 17
_diffrn_reflns_limit_k_min -17
_diffrn_reflns_limit_l_max 19
_diffrn_reflns_limit_l_min -19
_diffrn_reflns_number 19985
_diffrn_reflns_point_group_measured_fraction_full 0.965
_diffrn_reflns_point_group_measured_fraction_max 0.965
_diffrn_reflns_theta_full 65.736
_diffrn_reflns_theta_max 65.736
_diffrn_reflns_theta_min 3.014
_diffrn_standards_number 0
_exptl_absorpt_coefficient_mu 11.795
_exptl_absorpt_correction_T_max 1.0000
_exptl_absorpt_correction_T_min 0.8086
_exptl_absorpt_correction_type multi-scan
_exptl_absorpt_process_details
;
SADABS-2016/2 (Bruker,2016) was used for absorption correction.
wR2(int) was 0.0847 before and 0.0598 after correction.
The Ratio of minimum to maximum transmission is 0.8086.
The \l/2 correction factor is Not present.
;
_exptl_crystal_colour colourless
_exptl_crystal_colour_primary colourless
_exptl_crystal_density_diffrn 1.532
_exptl_crystal_description block
_exptl_crystal_F_000 839
_exptl_crystal_size_max 0.15
_exptl_crystal_size_mid 0.12
_exptl_crystal_size_min 0.09
_refine_diff_density_max 0.562
_refine_diff_density_min -0.739
_refine_diff_density_rms 0.122
_refine_ls_extinction_method none
_refine_ls_goodness_of_fit_ref 1.047
_refine_ls_hydrogen_treatment constr
_refine_ls_matrix_type full
_refine_ls_number_parameters 467
_refine_ls_number_reflns 5984
_refine_ls_number_restraints 0
_refine_ls_restrained_S_all 1.047
_refine_ls_R_factor_all 0.0370
_refine_ls_R_factor_gt 0.0326
_refine_ls_shift/su_max 0.001
_refine_ls_shift/su_mean 0.000
_refine_ls_structure_factor_coef Fsqd
_refine_ls_weighting_details 'w=1/[\s^2^(Fo^2^)+(0.0782P)^2^] where P=(Fo^2^+2Fc^2^)/3'
_refine_ls_weighting_scheme calc
_refine_ls_wR_factor_gt 0.1049
_refine_ls_wR_factor_ref 0.1090
_reflns_Friedel_coverage 0.000
_reflns_number_gt 5451
_reflns_number_total 5984
_reflns_threshold_expression 'I > 2\s(I)'
_cod_data_source_file c8dt03020k2.cif
_cod_data_source_block EM50
_cod_depositor_comments 'Adding full bibliography for 7047449--7047454.cif.'
_cod_database_code 7047451
_shelx_shelxl_version_number 2017/1
_shelx_space_group_comment
;
The symmetry employed for this shelxl refinement is uniquely defined
by the following loop, which should always be used as a source of
symmetry information in preference to the above space-group names.
They are only intended as comments.
;
_shelx_estimated_absorpt_t_max 0.417
_shelx_estimated_absorpt_t_min 0.271
_olex2_refinement_description
;
1. Fixed Uiso
 At 1.2 times of:
  All C(H) groups, All C(H,H) groups
 At 1.5 times of:
  All C(H,H,H) groups, All C(H,H,H,H,H,H) groups, All O(H,H) groups
2. Others
 Fixed Sof: S1(0.32) N1(0.68) C36(0.68) H36(0.68) H35A(0.32) H35B(0.32)
 H35C(0.32) H35D(0.68) H35E(0.68) H35F(0.68) C37(0.68) H37A(0.68) H37B(0.68)
 H37C(0.68) C34(0.32) H34A(0.32) H34B(0.32) H34C(0.32)
3.a Rotating group:
 O1W(H1WA,H1WB)
3.b Secondary CH2 refined with riding coordinates:
 C10(H10A,H10B), C21(H21A,H21B), C32(H32A,H32B)
3.c Aromatic/amide H refined with riding coordinates:
 C2(H2), C3(H3), C5(H5), C6(H6), C7(H7), C8(H8), C13(H13), C14(H14), C16(H16),
 C17(H17), C18(H18), C19(H19), C24(H24), C25(H25), C27(H27), C28(H28), C29(H29),
  C30(H30), C36(H36)
3.d Idealised Me refined as rotating group:
 C11(H11A,H11B,H11C), C22(H22A,H22B,H22C), C33(H33A,H33B,H33C), C35(H35A,H35B,
 H35C), C35(H35D,H35E,H35F), C37(H37A,H37B,H37C), C34(H34A,H34B,H34C)
;
_olex2_submission_original_sample_id EM50
_olex2_submission_special_instructions 'No special instructions were received'

loop_
_space_group_symop_operation_xyz
'x, y, z'
'-x, -y, -z'

loop_
_atom_site_label
_atom_site_type_symbol
_atom_site_fract_x
_atom_site_fract_y
_atom_site_fract_z
_atom_site_U_iso_or_equiv
_atom_site_adp_type
_atom_site_occupancy
_atom_site_site_symmetry_order
_atom_site_calc_flag
_atom_site_refinement_flags_posn
_atom_site_refinement_flags_occupancy
_atom_site_disorder_assembly
_atom_site_disorder_group
Dy1 Dy 0.63032(3) 0.90972(2) 0.42230(2) 0.01393(11) Uani 1 1 d . . . .
S1 S 0.9304(7) 0.7634(3) 0.4633(3) 0.0303(9) Uani 0.32 1 d . P A 1
O1 O 0.6673(4) 0.7936(2) 0.2809(2) 0.0257(7) Uani 1 1 d . . . .
O1W O 0.8241(4) 1.0485(2) 0.5365(2) 0.0205(6) Uani 1 1 d . . . .
H1WA H 0.905055 1.029786 0.565660 0.031 Uiso 1 1 d GR . . .
H1WB H 0.778576 1.078906 0.577768 0.031 Uiso 1 1 d GR . . .
O2 O 0.8587(4) 0.9295(2) 0.36140(19) 0.0191(6) Uani 1 1 d . . . .
O3 O 0.7751(5) 0.5819(3) -0.0121(2) 0.0328(8) Uani 1 1 d . . . .
O4 O 0.4959(4) 0.7452(2) 0.4046(2) 0.0267(7) Uani 1 1 d . . . .
O5 O 0.3361(4) 0.8366(2) 0.3559(2) 0.0185(6) Uani 1 1 d . . . .
O6 O 0.2780(5) 0.4066(3) 0.3279(3) 0.0386(9) Uani 1 1 d . . . .
O7 O 0.4705(4) 1.0104(2) 0.6839(2) 0.0223(7) Uani 1 1 d . . . .
O8 O 0.5238(4) 0.9484(2) 0.55242(19) 0.0177(6) Uani 1 1 d . . . .
O9 O 0.7926(5) 0.8761(3) 0.9026(2) 0.0327(8) Uani 1 1 d . . . .
O10 O 0.8388(4) 0.8421(2) 0.4947(2) 0.0251(7) Uani 1 1 d . . . .
N1 N 0.9877(8) 0.7285(5) 0.5184(4) 0.0311(14) Uani 0.68 1 d . P A 2
C1 C 0.8036(5) 0.8455(3) 0.2936(3) 0.0186(9) Uani 1 1 d . . . .
C2 C 0.9138(6) 0.8162(3) 0.2338(3) 0.0223(9) Uani 1 1 d . . . .
H2 H 1.015676 0.859009 0.249793 0.027 Uiso 1 1 calc R . . .
C3 C 0.8788(6) 0.7338(3) 0.1592(3) 0.0202(9) Uani 1 1 d . . . .
H3 H 0.777154 0.690304 0.142042 0.024 Uiso 1 1 calc R . . .
C4 C 0.9930(6) 0.7081(3) 0.1026(3) 0.0227(9) Uani 1 1 d . . . .
C5 C 1.1593(6) 0.7597(4) 0.1325(3) 0.0291(11) Uani 1 1 d . . . .
H5 H 1.199249 0.809333 0.190639 0.035 Uiso 1 1 calc R . . .
C6 C 1.2645(8) 0.7393(4) 0.0790(4) 0.0377(12) Uani 1 1 d . . . .
H6 H 1.373490 0.775716 0.100300 0.045 Uiso 1 1 calc R . . .
C7 C 1.2085(7) 0.6642(4) -0.0071(4) 0.0373(13) Uani 1 1 d . . . .
H7 H 1.280285 0.650122 -0.043419 0.045 Uiso 1 1 calc R . . .
C8 C 1.0470(7) 0.6102(4) -0.0392(3) 0.0331(12) Uani 1 1 d . . . .
H8 H 1.010210 0.560384 -0.097282 0.040 Uiso 1 1 calc R . . .
C9 C 0.9382(6) 0.6298(4) 0.0149(3) 0.0229(9) Uani 1 1 d . . . .
C10 C 0.7151(8) 0.5065(4) -0.1029(3) 0.0372(13) Uani 1 1 d . . . .
H10A H 0.782862 0.456122 -0.110056 0.045 Uiso 1 1 calc R . . .
H10B H 0.719924 0.535314 -0.147680 0.045 Uiso 1 1 calc R . . .
C11 C 0.5366(7) 0.4616(5) -0.1155(4) 0.0443(14) Uani 1 1 d . . . .
H11A H 0.490739 0.411402 -0.175782 0.066 Uiso 1 1 calc GR . . .
H11B H 0.471577 0.512435 -0.107163 0.066 Uiso 1 1 calc GR . . .
H11C H 0.533978 0.432466 -0.071371 0.066 Uiso 1 1 calc GR . . .
C12 C 0.3557(5) 0.7539(3) 0.3647(3) 0.0177(9) Uani 1 1 d . . . .
C13 C 0.2071(6) 0.6737(3) 0.3287(3) 0.0249(10) Uani 1 1 d . . . .
H13 H 0.103719 0.684967 0.302942 0.030 Uiso 1 1 calc R . . .
C14 C 0.2180(6) 0.5858(3) 0.3323(3) 0.0223(9) Uani 1 1 d . . . .
H14 H 0.323670 0.577592 0.358402 0.027 Uiso 1 1 calc R . . .
C15 C 0.0797(6) 0.4997(3) 0.2991(3) 0.0241(10) Uani 1 1 d . . . .
C16 C -0.0879(6) 0.5068(4) 0.2709(3) 0.0286(10) Uani 1 1 d . . . .
H16 H -0.113937 0.567111 0.271644 0.034 Uiso 1 1 calc R . . .
C17 C -0.2151(7) 0.4245(4) 0.2420(4) 0.0346(12) Uani 1 1 d . . . .
H17 H -0.326005 0.430570 0.225535 0.042 Uiso 1 1 calc R . . .
C18 C -0.1787(7) 0.3349(4) 0.2376(4) 0.0342(12) Uani 1 1 d . . . .
H18 H -0.265056 0.279978 0.217090 0.041 Uiso 1 1 calc R . . .
C19 C -0.0148(7) 0.3248(4) 0.2633(4) 0.0329(11) Uani 1 1 d . . . .
H19 H 0.009126 0.263039 0.258431 0.040 Uiso 1 1 calc R . . .
C20 C 0.1149(7) 0.4079(4) 0.2967(3) 0.0282(10) Uani 1 1 d . . . .
C21 C 0.3251(8) 0.3158(5) 0.3300(5) 0.0482(15) Uani 1 1 d . . . .
H21A H 0.313170 0.269369 0.268664 0.058 Uiso 1 1 calc R . . .
H21B H 0.254812 0.285376 0.356770 0.058 Uiso 1 1 calc R . . .
C22 C 0.5035(10) 0.3424(6) 0.3863(7) 0.074(2) Uani 1 1 d . . . .
H22A H 0.572264 0.369400 0.357484 0.111 Uiso 1 1 calc GR . . .
H22B H 0.538403 0.284033 0.391895 0.111 Uiso 1 1 calc GR . . .
H22C H 0.514398 0.390746 0.445812 0.111 Uiso 1 1 calc GR . . .
C23 C 0.5608(5) 0.9649(3) 0.6382(3) 0.0171(9) Uani 1 1 d . . . .
C24 C 0.7124(6) 0.9388(3) 0.6808(3) 0.0231(10) Uani 1 1 d . . . .
H24 H 0.779524 0.911819 0.644458 0.028 Uiso 1 1 calc R . . .
C25 C 0.7610(6) 0.9509(3) 0.7680(3) 0.0222(9) Uani 1 1 d . . . .
H25 H 0.687432 0.970280 0.802406 0.027 Uiso 1 1 calc R . . .
C26 C 0.9230(6) 0.9359(3) 0.8139(3) 0.0260(10) Uani 1 1 d . . . .
C27 C 1.0672(7) 0.9572(4) 0.7887(4) 0.0317(11) Uani 1 1 d . . . .
H27 H 1.058415 0.977126 0.739910 0.038 Uiso 1 1 calc R . . .
C28 C 1.2217(7) 0.9492(4) 0.8351(4) 0.0439(14) Uani 1 1 d . . . .
H28 H 1.315592 0.962612 0.816984 0.053 Uiso 1 1 calc R . . .
C29 C 1.2363(8) 0.9210(5) 0.9087(4) 0.0440(15) Uani 1 1 d . . . .
H29 H 1.340654 0.918194 0.941779 0.053 Uiso 1 1 calc R . . .
C30 C 1.0954(7) 0.8972(4) 0.9327(4) 0.0361(12) Uani 1 1 d . . . .
H30 H 1.105881 0.876813 0.981244 0.043 Uiso 1 1 calc R . . .
C31 C 0.9385(6) 0.9029(4) 0.8862(3) 0.0276(10) Uani 1 1 d . . . .
C32 C 0.8003(7) 0.8273(4) 0.9651(4) 0.0379(13) Uani 1 1 d . . . .
H32A H 0.862280 0.873106 1.026343 0.045 Uiso 1 1 calc R . . .
H32B H 0.856361 0.771963 0.947964 0.045 Uiso 1 1 calc R . . .
C33 C 0.6244(9) 0.7908(6) 0.9619(6) 0.064(2) Uani 1 1 d . . . .
H33A H 0.562221 0.748805 0.900307 0.096 Uiso 1 1 calc GR . . .
H33B H 0.572636 0.846380 0.983071 0.096 Uiso 1 1 calc GR . . .
H33C H 0.625735 0.753791 1.000226 0.096 Uiso 1 1 calc GR . . .
C36 C 0.8509(12) 0.7534(6) 0.4806(5) 0.0259(16) Uani 0.68 1 d . P A 2
H36 H 0.759543 0.703230 0.441826 0.031 Uiso 0.68 1 calc R P A 2
C35 C 1.1307(8) 0.7983(5) 0.5700(5) 0.0494(16) Uani 1 1 d . . . .
H35A H 1.209427 0.852037 0.572149 0.074 Uiso 0.32 1 calc GR P A 1
H35B H 1.181750 0.741672 0.564240 0.074 Uiso 0.32 1 calc GR P A 1
H35C H 1.097558 0.818019 0.625053 0.074 Uiso 0.32 1 calc GR P A 1
H35D H 1.167788 0.793946 0.628472 0.074 Uiso 0.68 1 calc GR P A 2
H35E H 1.108536 0.863240 0.578075 0.074 Uiso 0.68 1 calc GR P A 2
H35F H 1.216146 0.786653 0.539599 0.074 Uiso 0.68 1 calc GR P A 2
C37 C 0.9949(13) 0.6262(6) 0.5055(6) 0.040(2) Uani 0.68 1 d . P A 2
H37A H 1.082395 0.607097 0.478365 0.060 Uiso 0.68 1 calc GR P A 2
H37B H 0.889850 0.583887 0.466214 0.060 Uiso 0.68 1 calc GR P A 2
H37C H 1.017387 0.619869 0.563482 0.060 Uiso 0.68 1 calc GR P A 2
C34 C 0.827(3) 0.6552(12) 0.4675(14) 0.044(4) Uani 0.32 1 d . P A 1
H34A H 0.809640 0.670191 0.526493 0.067 Uiso 0.32 1 calc GR P A 1
H34B H 0.893724 0.605442 0.456765 0.067 Uiso 0.32 1 calc GR P A 1
H34C H 0.720740 0.631061 0.421520 0.067 Uiso 0.32 1 calc GR P A 1

loop_
_atom_site_aniso_label
_atom_site_aniso_U_11
_atom_site_aniso_U_22
_atom_site_aniso_U_33
_atom_site_aniso_U_23
_atom_site_aniso_U_13
_atom_site_aniso_U_12
Dy1 0.01092(15) 0.01598(15) 0.01379(14) 0.00440(10) 0.00323(9) 0.00359(10)
S1 0.034(2) 0.039(2) 0.029(2) 0.0193(18) 0.0140(19) 0.017(2)
O1 0.0234(17) 0.0224(16) 0.0205(15) -0.0043(13) 0.0088(13) -0.0018(14)
O1W 0.0124(14) 0.0226(16) 0.0217(15) 0.0026(13) 0.0050(12) 0.0045(12)
O2 0.0140(14) 0.0195(15) 0.0182(15) 0.0010(13) 0.0043(12) 0.0034(12)
O3 0.037(2) 0.0330(19) 0.0179(16) -0.0018(14) 0.0051(14) 0.0102(16)
O4 0.0180(16) 0.0249(17) 0.0378(18) 0.0160(15) 0.0026(14) 0.0046(13)
O5 0.0163(15) 0.0163(15) 0.0216(15) 0.0060(12) 0.0044(12) 0.0042(12)
O6 0.030(2) 0.0260(19) 0.062(3) 0.0204(18) 0.0097(18) 0.0079(16)
O7 0.0228(16) 0.0275(17) 0.0253(16) 0.0156(14) 0.0119(13) 0.0117(14)
O8 0.0177(14) 0.0210(15) 0.0155(14) 0.0088(12) 0.0044(12) 0.0037(12)
O9 0.040(2) 0.0342(19) 0.0255(17) 0.0189(15) 0.0005(15) 0.0094(16)
O10 0.0184(16) 0.0277(18) 0.0307(17) 0.0138(14) 0.0041(13) 0.0089(14)
N1 0.037(4) 0.033(3) 0.033(3) 0.017(3) 0.015(3) 0.025(3)
C1 0.017(2) 0.023(2) 0.017(2) 0.0073(18) 0.0039(17) 0.0095(18)
C2 0.021(2) 0.024(2) 0.024(2) 0.0075(19) 0.0106(18) 0.0070(19)
C3 0.024(2) 0.023(2) 0.013(2) 0.0061(17) 0.0062(17) 0.0089(19)
C4 0.031(2) 0.028(2) 0.015(2) 0.0109(19) 0.0101(19) 0.014(2)
C5 0.033(3) 0.034(3) 0.021(2) 0.009(2) 0.009(2) 0.011(2)
C6 0.040(3) 0.047(3) 0.039(3) 0.021(3) 0.023(3) 0.021(3)
C7 0.045(3) 0.054(3) 0.030(3) 0.022(3) 0.026(2) 0.027(3)
C8 0.045(3) 0.039(3) 0.017(2) 0.008(2) 0.012(2) 0.018(3)
C9 0.029(2) 0.028(2) 0.016(2) 0.0113(18) 0.0073(18) 0.013(2)
C10 0.053(3) 0.035(3) 0.015(2) 0.001(2) 0.005(2) 0.012(3)
C11 0.038(3) 0.041(3) 0.031(3) -0.004(2) -0.005(2) 0.011(3)
C12 0.020(2) 0.017(2) 0.0146(19) 0.0032(16) 0.0059(17) 0.0050(17)
C13 0.022(2) 0.021(2) 0.029(2) 0.012(2) 0.0013(19) -0.0031(19)
C14 0.019(2) 0.021(2) 0.025(2) 0.0069(19) 0.0067(18) 0.0039(18)
C15 0.029(2) 0.021(2) 0.018(2) 0.0053(18) 0.0052(19) 0.000(2)
C16 0.031(3) 0.025(2) 0.027(2) 0.009(2) 0.005(2) 0.004(2)
C17 0.029(3) 0.037(3) 0.034(3) 0.016(2) 0.001(2) -0.002(2)
C18 0.035(3) 0.024(3) 0.032(3) 0.007(2) 0.003(2) -0.012(2)
C19 0.043(3) 0.018(2) 0.037(3) 0.011(2) 0.011(2) 0.005(2)
C20 0.035(3) 0.021(2) 0.028(2) 0.010(2) 0.008(2) 0.005(2)
C21 0.045(4) 0.043(3) 0.068(4) 0.031(3) 0.014(3) 0.022(3)
C22 0.053(4) 0.067(5) 0.115(7) 0.058(5) 0.009(4) 0.023(4)
C23 0.020(2) 0.015(2) 0.020(2) 0.0109(17) 0.0075(17) 0.0006(17)
C24 0.032(3) 0.021(2) 0.021(2) 0.0126(18) 0.0077(19) 0.012(2)
C25 0.026(2) 0.018(2) 0.024(2) 0.0086(18) 0.0090(19) 0.0047(18)
C26 0.033(3) 0.019(2) 0.021(2) 0.0054(18) 0.001(2) 0.009(2)
C27 0.031(3) 0.034(3) 0.032(3) 0.015(2) 0.005(2) 0.013(2)
C28 0.030(3) 0.039(3) 0.054(4) 0.010(3) 0.006(3) 0.016(3)
C29 0.036(3) 0.045(3) 0.042(3) 0.013(3) -0.005(3) 0.021(3)
C30 0.040(3) 0.038(3) 0.027(3) 0.013(2) -0.001(2) 0.019(2)
C31 0.033(3) 0.022(2) 0.022(2) 0.0062(19) 0.000(2) 0.009(2)
C32 0.048(3) 0.043(3) 0.033(3) 0.028(3) 0.007(2) 0.016(3)
C33 0.050(4) 0.076(5) 0.077(5) 0.052(4) 0.007(4) 0.007(4)
C36 0.029(4) 0.028(4) 0.027(4) 0.016(3) 0.010(4) 0.010(3)
C35 0.044(4) 0.067(4) 0.065(4) 0.046(4) 0.026(3) 0.034(3)
C37 0.061(6) 0.040(5) 0.031(4) 0.019(4) 0.017(4) 0.031(4)
C34 0.054(12) 0.019(8) 0.057(11) 0.011(8) 0.015(9) 0.012(8)

loop_
_atom_type_symbol
_atom_type_description
_atom_type_scat_dispersion_real
_atom_type_scat_dispersion_imag
_atom_type_scat_source
C C 0.0181 0.0091 'International Tables Vol C Tables 4.2.6.8 and 6.1.1.4'
H H 0.0000 0.0000 'International Tables Vol C Tables 4.2.6.8 and 6.1.1.4'
Dy Dy -9.8046 9.8477 'International Tables Vol C Tables 4.2.6.8 and 6.1.1.4'
N N 0.0311 0.0180 'International Tables Vol C Tables 4.2.6.8 and 6.1.1.4'
O O 0.0492 0.0322 'International Tables Vol C Tables 4.2.6.8 and 6.1.1.4'
S S 0.3331 0.5567 'International Tables Vol C Tables 4.2.6.8 and 6.1.1.4'

loop_
_geom_angle_atom_site_label_1
_geom_angle_atom_site_label_2
_geom_angle_atom_site_label_3
_geom_angle
_geom_angle_site_symmetry_1
_geom_angle_site_symmetry_3
O1 Dy1 O7 79.10(11) . 2_676
O1 Dy1 O8 130.14(10) . 2_676
O1 Dy1 C23 103.16(12) . 2_676
O1W Dy1 O1 128.15(10) . .
O1W Dy1 O2 74.93(10) . .
O1W Dy1 O4 138.02(11) . .
O1W Dy1 O5 143.77(10) . .
O1W Dy1 O7 97.47(11) . 2_676
O1W Dy1 O8 74.96(10) . .
O1W Dy1 O8 74.49(10) . 2_676
O1W Dy1 O10 75.21(11) . .
O1W Dy1 C23 90.87(11) . 2_676
O2 Dy1 O1 53.80(10) . .
O2 Dy1 O4 120.85(11) . .
O2 Dy1 O5 134.26(10) . .
O2 Dy1 O7 76.28(10) . 2_676
O2 Dy1 O8 148.78(10) . .
O2 Dy1 O8 114.05(10) . 2_676
O2 Dy1 C23 99.04(11) . 2_676
O4 Dy1 O1 74.42(11) . .
O4 Dy1 O7 123.29(11) . 2_676
O4 Dy1 O8 121.07(10) . 2_676
O4 Dy1 C23 120.66(11) . 2_676
O5 Dy1 O1 86.00(10) . .
O5 Dy1 O4 53.91(10) . .
O5 Dy1 O7 75.28(10) . 2_676
O5 Dy1 O8 73.30(10) . 2_676
O5 Dy1 C23 66.76(11) . 2_676
O7 Dy1 O8 52.17(10) 2_676 2_676
O7 Dy1 C23 26.33(11) 2_676 2_676
O8 Dy1 O1 152.55(11) . .
O8 Dy1 O4 78.17(11) . .
O8 Dy1 O5 76.65(10) . .
O8 Dy1 O7 115.81(10) . 2_676
O8 Dy1 O8 64.83(11) . 2_676
O8 Dy1 C23 26.99(11) 2_676 2_676
O8 Dy1 C23 89.48(11) . 2_676
O10 Dy1 O1 84.07(11) . .
O10 Dy1 O2 75.22(11) . .
O10 Dy1 O4 72.79(11) . .
O10 Dy1 O5 126.49(10) . .
O10 Dy1 O7 151.50(11) . 2_676
O10 Dy1 O8 144.26(10) . 2_676
O10 Dy1 O8 89.28(10) . .
O10 Dy1 C23 165.85(12) . 2_676
O10 S1 C35 102.9(3) . .
O10 S1 C34 107.7(7) . .
C34 S1 C35 99.1(7) . .
C1 O1 Dy1 91.7(2) . .
Dy1 O1W H1WA 110.3 . .
Dy1 O1W H1WB 110.0 . .
H1WA O1W H1WB 103.8 . .
C1 O2 Dy1 93.5(3) . .
C9 O3 C10 116.4(4) . .
C12 O4 Dy1 92.7(3) . .
C12 O5 Dy1 93.1(2) . .
C20 O6 C21 119.4(4) . .
C23 O7 Dy1 94.1(2) . 2_676
Dy1 O8 Dy1 115.17(11) . 2_676
C23 O8 Dy1 90.2(2) . 2_676
C23 O8 Dy1 144.4(3) . .
C31 O9 C32 116.9(4) . .
S1 O10 Dy1 135.2(2) . .
C36 O10 Dy1 131.0(4) . .
C36 N1 C35 121.2(6) . .
C36 N1 C37 121.9(8) . .
C35 N1 C37 116.9(6) . .
O1 C1 O2 120.8(4) . .
O1 C1 C2 123.4(4) . .
O2 C1 C2 115.8(4) . .
C1 C2 H2 117.3 . .
C3 C2 C1 125.4(4) . .
C3 C2 H2 117.3 . .
C2 C3 H3 118.4 . .
C2 C3 C4 123.1(4) . .
C4 C3 H3 118.4 . .
C5 C4 C3 121.6(4) . .
C5 C4 C9 117.5(4) . .
C9 C4 C3 120.9(4) . .
C4 C5 H5 118.9 . .
C6 C5 C4 122.1(5) . .
C6 C5 H5 118.9 . .
C5 C6 H6 120.1 . .
C5 C6 C7 119.8(6) . .
C7 C6 H6 120.1 . .
C6 C7 H7 119.8 . .
C8 C7 C6 120.4(5) . .
C8 C7 H7 119.8 . .
C7 C8 H8 119.8 . .
C7 C8 C9 120.5(5) . .
C9 C8 H8 119.8 . .
O3 C9 C4 115.8(4) . .
O3 C9 C8 124.5(4) . .
C8 C9 C4 119.7(5) . .
O3 C10 H10A 110.4 . .
O3 C10 H10B 110.4 . .
O3 C10 C11 106.6(4) . .
H10A C10 H10B 108.6 . .
C11 C10 H10A 110.4 . .
C11 C10 H10B 110.4 . .
C10 C11 H11A 109.5 . .
C10 C11 H11B 109.5 . .
C10 C11 H11C 109.5 . .
H11A C11 H11B 109.5 . .
H11A C11 H11C 109.5 . .
H11B C11 H11C 109.5 . .
O4 C12 O5 120.1(4) . .
O4 C12 C13 122.5(4) . .
O5 C12 C13 117.4(4) . .
C12 C13 H13 119.5 . .
C14 C13 C12 121.0(4) . .
C14 C13 H13 119.5 . .
C13 C14 H14 116.8 . .
C13 C14 C15 126.5(4) . .
C15 C14 H14 116.8 . .
C16 C15 C14 122.1(4) . .
C20 C15 C14 119.5(5) . .
C20 C15 C16 118.5(4) . .
C15 C16 H16 119.8 . .
C17 C16 C15 120.4(5) . .
C17 C16 H16 119.8 . .
C16 C17 H17 119.7 . .
C18 C17 C16 120.5(5) . .
C18 C17 H17 119.7 . .
C17 C18 H18 119.7 . .
C17 C18 C19 120.6(5) . .
C19 C18 H18 119.7 . .
C18 C19 H19 120.1 . .
C18 C19 C20 119.8(5) . .
C20 C19 H19 120.1 . .
O6 C20 C15 115.7(4) . .
O6 C20 C19 124.2(4) . .
C19 C20 C15 120.1(5) . .
O6 C21 H21A 110.4 . .
O6 C21 H21B 110.4 . .
O6 C21 C22 106.8(5) . .
H21A C21 H21B 108.6 . .
C22 C21 H21A 110.4 . .
C22 C21 H21B 110.4 . .
C21 C22 H22A 109.5 . .
C21 C22 H22B 109.5 . .
C21 C22 H22C 109.5 . .
H22A C22 H22B 109.5 . .
H22A C22 H22C 109.5 . .
H22B C22 H22C 109.5 . .
O7 C23 O8 118.3(4) . .
O7 C23 C24 122.1(4) . .
O8 C23 C24 119.3(4) . .
C23 C24 H24 117.8 . .
C25 C24 C23 124.4(4) . .
C25 C24 H24 117.8 . .
C24 C25 H25 117.7 . .
C24 C25 C26 124.6(4) . .
C26 C25 H25 117.7 . .
C27 C26 C25 120.8(4) . .
C27 C26 C31 118.4(5) . .
C31 C26 C25 120.8(5) . .
C26 C27 H27 119.4 . .
C28 C27 C26 121.2(5) . .
C28 C27 H27 119.4 . .
C27 C28 H28 120.1 . .
C27 C28 C29 119.8(6) . .
C29 C28 H28 120.1 . .
C28 C29 H29 120.1 . .
C30 C29 C28 119.7(5) . .
C30 C29 H29 120.1 . .
C29 C30 H30 119.2 . .
C29 C30 C31 121.6(5) . .
C31 C30 H30 119.2 . .
O9 C31 C26 115.6(4) . .
O9 C31 C30 125.2(5) . .
C30 C31 C26 119.3(5) . .
O9 C32 H32A 110.1 . .
O9 C32 H32B 110.1 . .
O9 C32 C33 107.8(5) . .
H32A C32 H32B 108.5 . .
C33 C32 H32A 110.1 . .
C33 C32 H32B 110.1 . .
C32 C33 H33A 109.5 . .
C32 C33 H33B 109.5 . .
C32 C33 H33C 109.5 . .
H33A C33 H33B 109.5 . .
H33A C33 H33C 109.5 . .
H33B C33 H33C 109.5 . .
O10 C36 N1 123.0(8) . .
O10 C36 H36 118.5 . .
N1 C36 H36 118.5 . .
S1 C35 H35A 109.5 . .
S1 C35 H35B 109.5 . .
S1 C35 H35C 109.5 . .
N1 C35 H35D 109.5 . .
N1 C35 H35E 109.5 . .
N1 C35 H35F 109.5 . .
H35A C35 H35B 109.5 . .
H35A C35 H35C 109.5 . .
H35B C35 H35C 109.5 . .
H35D C35 H35E 109.5 . .
H35D C35 H35F 109.5 . .
H35E C35 H35F 109.5 . .
N1 C37 H37A 109.5 . .
N1 C37 H37B 109.5 . .
N1 C37 H37C 109.5 . .
H37A C37 H37B 109.5 . .
H37A C37 H37C 109.5 . .
H37B C37 H37C 109.5 . .
S1 C34 H34A 109.5 . .
S1 C34 H34B 109.5 . .
S1 C34 H34C 109.5 . .
H34A C34 H34B 109.5 . .
H34A C34 H34C 109.5 . .
H34B C34 H34C 109.5 . .

loop_
_geom_bond_atom_site_label_1
_geom_bond_atom_site_label_2
_geom_bond_distance
_geom_bond_site_symmetry_2
Dy1 O1 2.457(3) .
Dy1 O1W 2.353(3) .
Dy1 O2 2.391(3) .
Dy1 O4 2.446(3) .
Dy1 O5 2.413(3) .
Dy1 O7 2.459(3) 2_676
Dy1 O8 2.405(3) .
Dy1 O8 2.529(3) 2_676
Dy1 O10 2.380(3) .
Dy1 C23 2.843(4) 2_676
S1 O10 1.464(6) .
S1 C35 1.991(8) .
S1 C34 1.760(19) .
O1 C1 1.238(6) .
O1W H1WA 0.8624 .
O1W H1WB 0.8630 .
O2 C1 1.286(5) .
O3 C9 1.366(6) .
O3 C10 1.440(6) .
O4 C12 1.248(6) .
O5 C12 1.294(5) .
O6 C20 1.350(7) .
O6 C21 1.438(7) .
O7 C23 1.264(6) .
O8 C23 1.291(5) .
O9 C31 1.361(7) .
O9 C32 1.431(6) .
O10 C36 1.260(8) .
N1 C36 1.323(11) .
N1 C35 1.369(10) .
N1 C37 1.452(10) .
C1 C2 1.484(6) .
C2 H2 0.9300 .
C2 C3 1.329(7) .
C3 H3 0.9300 .
C3 C4 1.470(6) .
C4 C5 1.403(7) .
C4 C9 1.422(6) .
C5 H5 0.9300 .
C5 C6 1.365(7) .
C6 H6 0.9300 .
C6 C7 1.386(8) .
C7 H7 0.9300 .
C7 C8 1.377(8) .
C8 H8 0.9300 .
C8 C9 1.396(7) .
C10 H10A 0.9700 .
C10 H10B 0.9700 .
C10 C11 1.510(9) .
C11 H11A 0.9600 .
C11 H11B 0.9600 .
C11 H11C 0.9600 .
C12 C13 1.469(6) .
C13 H13 0.9300 .
C13 C14 1.325(7) .
C14 H14 0.9300 .
C14 C15 1.471(7) .
C15 C16 1.402(7) .
C15 C20 1.399(7) .
C16 H16 0.9300 .
C16 C17 1.387(7) .
C17 H17 0.9300 .
C17 C18 1.363(8) .
C18 H18 0.9300 .
C18 C19 1.381(8) .
C19 H19 0.9300 .
C19 C20 1.398(7) .
C21 H21A 0.9700 .
C21 H21B 0.9700 .
C21 C22 1.493(10) .
C22 H22A 0.9600 .
C22 H22B 0.9600 .
C22 H22C 0.9600 .
C23 C24 1.458(6) .
C24 H24 0.9300 .
C24 C25 1.328(7) .
C25 H25 0.9300 .
C25 C26 1.472(7) .
C26 C27 1.405(8) .
C26 C31 1.409(7) .
C27 H27 0.9300 .
C27 C28 1.381(8) .
C28 H28 0.9300 .
C28 C29 1.385(9) .
C29 H29 0.9300 .
C29 C30 1.377(9) .
C30 H30 0.9300 .
C30 C31 1.386(7) .
C32 H32A 0.9700 .
C32 H32B 0.9700 .
C32 C33 1.500(9) .
C33 H33A 0.9600 .
C33 H33B 0.9600 .
C33 H33C 0.9600 .
C36 H36 0.9300 .
C35 H35A 0.9600 .
C35 H35B 0.9600 .
C35 H35C 0.9600 .
C35 H35D 0.9600 .
C35 H35E 0.9600 .
C35 H35F 0.9600 .
C37 H37A 0.9600 .
C37 H37B 0.9600 .
C37 H37C 0.9600 .
C34 H34A 0.9600 .
C34 H34B 0.9600 .
C34 H34C 0.9600 .
